data_4073545
loop_
_publ_author_name
'Kunz, Kerstin'
'Vitze, Hannes'
'Bolte, Michael'
'Lerner, Hans-Wolfram'
'Wagner, Matthias'

_publ_section_title
;
 Mn(CO)2Complexes of Cyclopentadienyl/Scorpionate Hybrid Ligands
;
_journal_issue 18
_journal_name_full Organometallics
_journal_page_first 4663
_journal_paper_doi 10.1021/om700450j
_journal_volume 26
_journal_year 2007
_chemical_formula_sum 'C21 H21 B K Mn N6 O4'
_chemical_formula_weight 526.29
_chemical_name_systematic ?
_space_group_IT_number 2
_symmetry_cell_setting triclinic
_symmetry_space_group_name_Hall '-P 1'
_symmetry_space_group_name_H-M 'P -1'
_atom_sites_solution_hydrogens geom
_atom_sites_solution_primary direct
_atom_sites_solution_secondary difmap
_audit_creation_method SHELXL-97
_cell_angle_alpha 105.250(10)
_cell_angle_beta 109.593(9)
_cell_angle_gamma 101.044(9)
_cell_formula_units_Z 2
_cell_length_a 9.7794(11)
_cell_length_b 11.5583(14)
_cell_length_c 12.2180(16)
_cell_measurement_reflns_used 11469
_cell_measurement_temperature 173(2)
_cell_measurement_theta_max 25.7
_cell_measurement_theta_min 3.5
_cell_volume 1194.3(3)
_computing_cell_refinement 'X-Area (Stoe & Cie, 2001)'
_computing_data_collection 'X-Area (Stoe & Cie, 2001)'
_computing_data_reduction 'X-Area (Stoe & Cie, 2001)'
_computing_molecular_graphics 'XP in SHELXTL-Plus (Sheldrick, 1991)'
_computing_publication_material SHELXL97
_computing_structure_refinement 'SHELXL97 (Sheldrick, 1997) '
_computing_structure_solution 'SHELXS97 (Sheldrick, 1990) '
_diffrn_ambient_temperature 173(2)
_diffrn_measured_fraction_theta_full 0.977
_diffrn_measured_fraction_theta_max 0.977
_diffrn_measurement_device_type 'STOE IPDS II two-circle-diffractometer'
_diffrn_measurement_method \w
_diffrn_radiation_monochromator graphite
_diffrn_radiation_source 'fine-focus sealed tube'
_diffrn_radiation_type MoK\a
_diffrn_radiation_wavelength 0.71073
_diffrn_reflns_av_R_equivalents 0.0493
_diffrn_reflns_av_sigmaI/netI 0.0408
_diffrn_reflns_limit_h_max 11
_diffrn_reflns_limit_h_min -11
_diffrn_reflns_limit_k_max 14
_diffrn_reflns_limit_k_min -14
_diffrn_reflns_limit_l_max 14
_diffrn_reflns_limit_l_min -13
_diffrn_reflns_number 9394
_diffrn_reflns_theta_full 25.59
_diffrn_reflns_theta_max 25.59
_diffrn_reflns_theta_min 3.55
_diffrn_standards_decay_% 0
_diffrn_standards_interval_time 0
_diffrn_standards_number 0
_exptl_absorpt_coefficient_mu 0.767
_exptl_absorpt_correction_T_max 0.7752
_exptl_absorpt_correction_T_min 0.6958
_exptl_absorpt_correction_type multi-scan
_exptl_absorpt_process_details 'MULABS (Spek, 2003; Blessing, 1995)'
_exptl_crystal_colour yellow
_exptl_crystal_density_diffrn 1.463
_exptl_crystal_density_method 'not measured'
_exptl_crystal_description block
_exptl_crystal_F_000 540
_exptl_crystal_size_max 0.51
_exptl_crystal_size_mid 0.48
_exptl_crystal_size_min 0.35
_refine_diff_density_max 0.743
_refine_diff_density_min -1.192
_refine_diff_density_rms 0.093
_refine_ls_extinction_coef 0.039(4)
_refine_ls_extinction_expression Fc^*^=kFc[1+0.001xFc^2^\l^3^/sin(2\q)]^-1/4^
_refine_ls_extinction_method SHELXL
_refine_ls_goodness_of_fit_ref 1.049
_refine_ls_hydrogen_treatment mixed
_refine_ls_matrix_type full
_refine_ls_number_parameters 327
_refine_ls_number_reflns 4382
_refine_ls_number_restraints 0
_refine_ls_restrained_S_all 1.049
_refine_ls_R_factor_all 0.0550
_refine_ls_R_factor_gt 0.0493
_refine_ls_shift/su_max 0.001
_refine_ls_shift/su_mean 0.000
_refine_ls_structure_factor_coef Fsqd
_refine_ls_weighting_details 'calc w=1/[\s^2^(Fo^2^)+(0.0990P)^2^+0.3048P] where P=(Fo^2^+2Fc^2^)/3'
_refine_ls_weighting_scheme calc
_refine_ls_wR_factor_gt 0.1330
_refine_ls_wR_factor_ref 0.1370
_reflns_number_gt 3839
_reflns_number_total 4382
_reflns_threshold_expression I>2\s(I)
_cod_data_source_file om700450j-file003.cif
_cod_data_source_block wa513
_cod_depositor_comments
;
The following automatic conversions were performed:

'_symmetry_cell_setting' value 'Triclinic' changed to 'triclinic'
according to /home/saulius/struct/CIF-dictionaries/cif_core.dic
dictionary named 'cif_core.dic' version 2.4.1 from 2010-06-29.

Automatic conversion script
Id: cif_fix_values 1715 2011-07-08 13:25:40Z adriana 
;
_cod_database_code 4073545

loop_
_symmetry_equiv_pos_as_xyz
'x, y, z'
'-x, -y, -z'

loop_
_atom_site_label
_atom_site_type_symbol
_atom_site_fract_x
_atom_site_fract_y
_atom_site_fract_z
_atom_site_U_iso_or_equiv
_atom_site_adp_type
_atom_site_occupancy
_atom_site_symmetry_multiplicity
_atom_site_calc_flag
_atom_site_refinement_flags
_atom_site_disorder_assembly
_atom_site_disorder_group
K1 K 0.31111(6) 0.29938(5) 0.90327(5) 0.02318(19) Uani 1 1 d . . .
Mn1 Mn 0.34433(4) 0.81795(3) 0.73453(3) 0.02011(17) Uani 1 1 d . A .
C1 C 0.3711(4) 0.9806(3) 0.7544(3) 0.0330(7) Uani 1 1 d . . .
O1 O 0.3889(3) 1.0867(2) 0.7667(2) 0.0527(7) Uani 1 1 d . . .
C2 C 0.2167(3) 0.8173(3) 0.8121(3) 0.0310(6) Uani 1 1 d . . .
O2 O 0.1317(3) 0.8166(2) 0.8589(2) 0.0509(6) Uani 1 1 d . . .
C3 C 0.5051(3) 0.8573(2) 0.8790(2) 0.0249(6) Uani 1 1 d . . .
O3 O 0.6066(2) 0.88621(18) 0.97367(18) 0.0362(5) Uani 1 1 d . . .
B1 B 0.3539(3) 0.5165(2) 0.7076(2) 0.0159(5) Uani 1 1 d . . .
C11 C 0.3276(3) 0.6228(2) 0.6455(2) 0.0183(5) Uani 1 1 d . A .
C12 C 0.1860(3) 0.6460(2) 0.5912(2) 0.0222(5) Uani 1 1 d . . .
H12 H 0.0919 0.6042 0.5905 0.027 Uiso 1 1 calc R A .
C13 C 0.2065(3) 0.7406(3) 0.5385(2) 0.0298(6) Uani 1 1 d . A .
H13 H 0.1301 0.7727 0.4973 0.036 Uiso 1 1 calc R . .
C14 C 0.3642(4) 0.7784(3) 0.5591(2) 0.0302(6) Uani 1 1 d . . .
H14 H 0.4113 0.8405 0.5342 0.036 Uiso 1 1 calc R A .
C15 C 0.4376(3) 0.7062(2) 0.6238(2) 0.0229(5) Uani 1 1 d . A .
H15 H 0.5425 0.7121 0.6486 0.028 Uiso 1 1 calc R . .
N21 N 0.5232(2) 0.51819(18) 0.75010(17) 0.0165(4) Uani 1 1 d . A .
N22 N 0.6425(2) 0.62232(19) 0.8368(2) 0.0231(5) Uani 1 1 d . . .
C23 C 0.7683(3) 0.5990(3) 0.8268(2) 0.0263(6) Uani 1 1 d . A .
H23 H 0.8688 0.6552 0.8758 0.032 Uiso 1 1 calc R . .
C24 C 0.7335(3) 0.4824(3) 0.7360(3) 0.0273(6) Uani 1 1 d . . .
H24 H 0.8024 0.4449 0.7123 0.033 Uiso 1 1 calc R A .
C25 C 0.5769(3) 0.4338(2) 0.6882(2) 0.0217(5) Uani 1 1 d . A .
H25 H 0.5166 0.3552 0.6235 0.026 Uiso 1 1 calc R . .
N31 N 0.2566(2) 0.38388(18) 0.60854(18) 0.0189(4) Uani 1 1 d . A .
N32 N 0.2356(3) 0.28133(19) 0.6454(2) 0.0257(5) Uani 1 1 d . A .
C33 C 0.1724(3) 0.1806(3) 0.5397(3) 0.0338(7) Uani 1 1 d . . .
H33 H 0.1448 0.0959 0.5363 0.041 Uiso 1 1 calc R A .
C34 C 0.1519(4) 0.2151(3) 0.4353(3) 0.0352(7) Uani 1 1 d . A .
H34 H 0.1090 0.1613 0.3507 0.042 Uiso 1 1 calc R . .
C35 C 0.2081(3) 0.3455(3) 0.4830(2) 0.0260(6) Uani 1 1 d . . .
H35 H 0.2122 0.3989 0.4361 0.031 Uiso 1 1 calc R A .
N41 N 0.2962(2) 0.53043(18) 0.81405(17) 0.0162(4) Uani 1 1 d . A .
N42 N 0.3878(2) 0.5906(2) 0.93734(18) 0.0212(5) Uani 1 1 d . . .
C43 C 0.2929(3) 0.5916(3) 0.9959(2) 0.0259(6) Uani 1 1 d . . .
H43 H 0.3253 0.6276 1.0833 0.031 Uiso 1 1 calc R . .
C44 C 0.1402(3) 0.5328(3) 0.9112(3) 0.0279(6) Uani 1 1 d . A .
H44 H 0.0519 0.5211 0.9286 0.033 Uiso 1 1 calc R . .
C45 C 0.1476(3) 0.4961(2) 0.7973(2) 0.0231(5) Uani 1 1 d . A .
H45 H 0.0627 0.4536 0.7195 0.028 Uiso 1 1 calc R . .
O51 O 0.0201(12) 0.1870(8) 0.8525(9) 0.0356(19) Uani 0.440(16) 1 d P A 1
C52 C -0.0957(9) 0.1471(10) 0.7165(9) 0.040(3) Uani 0.440(16) 1 d P A 1
H52A H -0.0989 0.2204 0.6893 0.048 Uiso 0.440(16) 1 calc PR A 1
H52B H -0.0728 0.0836 0.6590 0.048 Uiso 0.440(16) 1 calc PR A 1
O51' O 0.0193(10) 0.1366(11) 0.8155(9) 0.059(3) Uani 0.560(16) 1 d P A 2
C52' C -0.1131(9) 0.2043(8) 0.7762(9) 0.054(3) Uani 0.560(16) 1 d P A 2
H52C H -0.1117 0.2687 0.8487 0.065 Uiso 0.560(16) 1 calc PR A 2
H52D H -0.1075 0.2414 0.7129 0.065 Uiso 0.560(16) 1 calc PR A 2
C53 C -0.2414(5) 0.0920(5) 0.7262(5) 0.0758(14) Uani 1 1 d . . .
H53A H -0.2907 0.1576 0.7442 0.091 Uiso 0.440(16) 1 calc PR A 1
H53B H -0.3130 0.0236 0.6472 0.091 Uiso 0.440(16) 1 calc PR A 1
H53C H -0.2483 0.0325 0.6482 0.091 Uiso 0.560(16) 1 calc PR A 2
H53D H -0.3386 0.1120 0.7112 0.091 Uiso 0.560(16) 1 calc PR A 2
C54 C -0.2010(6) 0.0416(6) 0.8291(5) 0.098(2) Uani 1 1 d . A .
H54A H -0.2381 0.0792 0.8918 0.118 Uiso 1 1 calc R . .
H54B H -0.2467 -0.0512 0.7968 0.118 Uiso 1 1 calc R . .
C55 C -0.0330(5) 0.0768(3) 0.8838(3) 0.0503(9) Uani 1 1 d . . .
H55A H 0.0069 0.0986 0.9750 0.060 Uiso 0.440(16) 1 calc PR A 1
H55B H 0.0014 0.0065 0.8482 0.060 Uiso 0.440(16) 1 calc PR A 1
H55C H 0.0087 0.1337 0.9715 0.060 Uiso 0.560(16) 1 calc PR A 2
H55D H -0.0002 0.0006 0.8813 0.060 Uiso 0.560(16) 1 calc PR A 2

loop_
_atom_site_aniso_label
_atom_site_aniso_U_11
_atom_site_aniso_U_22
_atom_site_aniso_U_33
_atom_site_aniso_U_23
_atom_site_aniso_U_13
_atom_site_aniso_U_12
K1 0.0187(3) 0.0258(3) 0.0212(3) 0.0077(2) 0.0034(2) 0.0081(2)
Mn1 0.0265(3) 0.0187(2) 0.0173(2) 0.00675(16) 0.00845(18) 0.01196(17)
C1 0.0474(18) 0.0313(15) 0.0263(13) 0.0124(11) 0.0150(13) 0.0217(13)
O1 0.093(2) 0.0292(11) 0.0498(14) 0.0207(10) 0.0329(14) 0.0334(13)
C2 0.0359(16) 0.0279(14) 0.0282(14) 0.0061(11) 0.0129(13) 0.0135(12)
O2 0.0582(16) 0.0546(14) 0.0501(14) 0.0105(12) 0.0392(13) 0.0196(12)
C3 0.0351(15) 0.0160(11) 0.0239(13) 0.0063(10) 0.0115(12) 0.0104(10)
O3 0.0413(13) 0.0283(10) 0.0251(10) 0.0042(8) 0.0005(9) 0.0118(9)
B1 0.0133(13) 0.0188(12) 0.0150(12) 0.0049(10) 0.0046(10) 0.0078(10)
C11 0.0207(12) 0.0194(11) 0.0145(10) 0.0037(9) 0.0069(9) 0.0089(9)
C12 0.0216(13) 0.0229(12) 0.0168(11) 0.0039(9) 0.0018(10) 0.0108(10)
C13 0.0411(17) 0.0298(14) 0.0164(11) 0.0070(10) 0.0042(11) 0.0215(12)
C14 0.0489(18) 0.0278(13) 0.0243(13) 0.0134(11) 0.0210(13) 0.0171(12)
C15 0.0286(14) 0.0249(12) 0.0215(12) 0.0083(10) 0.0153(11) 0.0121(11)
N21 0.0139(10) 0.0197(9) 0.0161(9) 0.0048(8) 0.0054(8) 0.0087(8)
N22 0.0148(10) 0.0221(10) 0.0274(11) 0.0038(9) 0.0061(9) 0.0064(8)
C23 0.0152(12) 0.0357(14) 0.0295(13) 0.0126(11) 0.0095(11) 0.0086(11)
C24 0.0213(13) 0.0410(15) 0.0286(13) 0.0128(12) 0.0151(11) 0.0189(12)
C25 0.0197(13) 0.0273(12) 0.0184(11) 0.0051(10) 0.0074(10) 0.0130(10)
N31 0.0166(10) 0.0186(10) 0.0189(10) 0.0054(8) 0.0044(8) 0.0067(8)
N32 0.0270(12) 0.0178(10) 0.0265(11) 0.0061(9) 0.0060(9) 0.0057(9)
C33 0.0316(15) 0.0191(12) 0.0345(15) -0.0009(11) 0.0040(12) 0.0047(11)
C34 0.0351(16) 0.0303(14) 0.0226(13) -0.0047(11) 0.0005(12) 0.0123(12)
C35 0.0246(14) 0.0332(14) 0.0177(11) 0.0062(10) 0.0045(10) 0.0149(11)
N41 0.0136(10) 0.0185(9) 0.0157(9) 0.0051(7) 0.0047(8) 0.0068(7)
N42 0.0197(11) 0.0280(11) 0.0157(9) 0.0060(8) 0.0071(8) 0.0092(9)
C43 0.0282(14) 0.0358(14) 0.0187(12) 0.0087(11) 0.0124(11) 0.0168(12)
C44 0.0214(13) 0.0437(16) 0.0301(13) 0.0188(12) 0.0160(11) 0.0166(12)
C45 0.0130(12) 0.0337(13) 0.0237(12) 0.0120(11) 0.0065(10) 0.0088(10)
O51 0.024(3) 0.032(4) 0.045(5) 0.019(3) 0.006(3) 0.001(3)
C52 0.048(5) 0.041(5) 0.032(5) 0.024(4) 0.012(4) 0.007(4)
O51' 0.031(3) 0.085(7) 0.061(5) 0.047(5) 0.013(3) 0.002(4)
C52' 0.055(4) 0.051(4) 0.049(5) 0.025(4) 0.006(3) 0.019(3)
C53 0.040(2) 0.108(4) 0.069(3) 0.029(3) 0.014(2) 0.017(2)
C54 0.069(3) 0.130(5) 0.067(3) 0.024(3) 0.034(3) -0.026(3)
C55 0.066(2) 0.0356(17) 0.0409(18) 0.0191(15) 0.0131(17) 0.0067(16)

loop_
_atom_type_symbol
_atom_type_description
_atom_type_scat_dispersion_real
_atom_type_scat_dispersion_imag
_atom_type_scat_source
C C 0.0033 0.0016 'International Tables Vol C Tables 4.2.6.8 and 6.1.1.4'
H H 0.0000 0.0000 'International Tables Vol C Tables 4.2.6.8 and 6.1.1.4'
B B 0.0013 0.0007 'International Tables Vol C Tables 4.2.6.8 and 6.1.1.4'
K K 0.2009 0.2494 'International Tables Vol C Tables 4.2.6.8 and 6.1.1.4'
Mn Mn 0.3368 0.7283 'International Tables Vol C Tables 4.2.6.8 and 6.1.1.4'
N N 0.0061 0.0033 'International Tables Vol C Tables 4.2.6.8 and 6.1.1.4'
O O 0.0106 0.0060 'International Tables Vol C Tables 4.2.6.8 and 6.1.1.4'

loop_
_geom_angle_atom_site_label_1
_geom_angle_atom_site_label_2
_geom_angle_atom_site_label_3
_geom_angle
_geom_angle_site_symmetry_1
_geom_angle_site_symmetry_3
O51 K1 N42 152.1(2) . 2_667
O51 K1 O51' 13.2(2) . .
N42 K1 O51' 155.25(19) 2_667 .
O51 K1 N22 86.1(2) . 2_667
N42 K1 N22 67.17(6) 2_667 2_667
O51' K1 N22 95.1(2) . 2_667
O51 K1 N32 91.8(2) . .
N42 K1 N32 116.12(7) 2_667 .
O51' K1 N32 85.74(19) . .
N22 K1 N32 164.26(6) 2_667 .
O51 K1 O1 100.9(2) . 1_545
N42 K1 O1 89.76(7) 2_667 1_545
O51' K1 O1 87.7(3) . 1_545
N22 K1 O1 127.01(7) 2_667 1_545
N32 K1 O1 68.71(6) . 1_545
O51 K1 O3 87.4(2) . 2_667
N42 K1 O3 74.74(6) 2_667 2_667
O51' K1 O3 82.3(2) . 2_667
N22 K1 O3 65.78(6) 2_667 2_667
N32 K1 O3 129.77(6) . 2_667
O1 K1 O3 62.22(6) 1_545 2_667
O51 K1 N41 103.5(2) . .
N42 K1 N41 93.05(6) 2_667 .
O51' K1 N41 109.5(2) . .
N22 K1 N41 108.89(6) 2_667 .
N32 K1 N41 56.47(5) . .
O1 K1 N41 119.83(6) 1_545 .
O3 K1 N41 167.75(6) 2_667 .
O51 K1 N42 114.24(19) . .
N42 K1 N42 73.67(7) 2_667 .
O51' K1 N42 124.4(2) . .
N22 K1 N42 86.83(6) 2_667 .
N32 K1 N42 79.82(6) . .
O1 K1 N42 133.20(7) 1_545 .
O3 K1 N42 144.32(6) 2_667 .
N41 K1 N42 24.86(5) . .
O51 K1 C45 79.6(2) . .
N42 K1 C45 113.69(7) 2_667 .
O51' K1 C45 86.7(2) . .
N22 K1 C45 104.38(6) 2_667 .
N32 K1 C45 59.94(6) . .
O1 K1 C45 128.61(7) 1_545 .
O3 K1 C45 164.37(7) 2_667 .
N41 K1 C45 24.13(6) . .
N42 K1 C45 40.11(6) . .
O51 K1 C43 95.18(19) . .
N42 K1 C43 83.69(7) 2_667 .
O51' K1 C43 107.3(3) . .
N22 K1 C43 70.51(6) 2_667 .
N32 K1 C43 94.20(6) . .
O1 K1 C43 156.72(7) 1_545 .
O3 K1 C43 135.92(6) 2_667 .
N41 K1 C43 38.84(6) . .
N42 K1 C43 23.76(6) . .
C45 K1 C43 38.55(6) . .
O51 K1 C44 74.41(19) . .
N42 K1 C44 107.55(7) 2_667 .
O51' K1 C44 85.4(3) . .
N22 K1 C44 81.16(6) 2_667 .
N32 K1 C44 83.25(6) . .
O1 K1 C44 151.54(7) 1_545 .
O3 K1 C44 143.33(6) 2_667 .
N41 K1 C44 39.22(6) . .
N42 K1 C44 39.92(6) . .
C45 K1 C44 23.46(6) . .
C43 K1 C44 23.87(7) . .
C1 Mn1 C3 91.38(12) . .
C1 Mn1 C2 91.98(13) . .
C3 Mn1 C2 90.91(13) . .
C1 Mn1 C12 133.60(12) . .
C3 Mn1 C12 135.00(10) . .
C2 Mn1 C12 89.08(12) . .
C1 Mn1 C13 97.87(12) . .
C3 Mn1 C13 159.10(11) . .
C2 Mn1 C13 107.36(13) . .
C12 Mn1 C13 38.77(10) . .
C1 Mn1 C14 91.70(12) . .
C3 Mn1 C14 122.51(12) . .
C2 Mn1 C14 146.26(13) . .
C12 Mn1 C14 64.72(11) . .
C13 Mn1 C14 38.95(12) . .
C1 Mn1 C15 120.86(12) . .
C3 Mn1 C15 94.40(11) . .
C2 Mn1 C15 146.50(11) . .
C12 Mn1 C15 64.20(10) . .
C13 Mn1 C15 64.77(11) . .
C14 Mn1 C15 38.53(10) . .
C1 Mn1 C11 157.09(11) . .
C3 Mn1 C11 99.74(10) . .
C2 Mn1 C11 107.67(11) . .
C12 Mn1 C11 38.69(9) . .
C13 Mn1 C11 65.55(9) . .
C14 Mn1 C11 65.42(10) . .
C15 Mn1 C11 38.84(9) . .
O1 C1 Mn1 179.5(3) . .
C1 O1 K1 137.1(2) . 1_565
O2 C2 Mn1 178.1(3) . .
O3 C3 Mn1 177.5(2) . .
C3 O3 K1 122.85(17) . 2_667
N31 B1 N21 106.64(18) . .
N31 B1 N41 105.69(19) . .
N21 B1 N41 113.14(19) . .
N31 B1 C11 109.31(19) . .
N21 B1 C11 110.5(2) . .
N41 B1 C11 111.29(18) . .
C12 C11 C15 105.5(2) . .
C12 C11 B1 126.6(2) . .
C15 C11 B1 127.7(2) . .
C12 C11 Mn1 69.26(13) . .
C15 C11 Mn1 70.11(13) . .
B1 C11 Mn1 128.71(15) . .
C13 C12 C11 110.2(2) . .
C13 C12 Mn1 70.73(14) . .
C11 C12 Mn1 72.05(14) . .
C13 C12 H12 124.9 . .
C11 C12 H12 124.9 . .
Mn1 C12 H12 123.9 . .
C12 C13 C14 107.2(2) . .
C12 C13 Mn1 70.50(14) . .
C14 C13 Mn1 70.85(15) . .
C12 C13 H13 126.4 . .
C14 C13 H13 126.4 . .
Mn1 C13 H13 123.9 . .
C15 C14 C13 107.8(2) . .
C15 C14 Mn1 71.21(14) . .
C13 C14 Mn1 70.20(15) . .
C15 C14 H14 126.1 . .
C13 C14 H14 126.1 . .
Mn1 C14 H14 124.1 . .
C14 C15 C11 109.3(2) . .
C14 C15 Mn1 70.26(14) . .
C11 C15 Mn1 71.05(13) . .
C14 C15 H15 125.3 . .
C11 C15 H15 125.3 . .
Mn1 C15 H15 124.9 . .
C25 N21 N22 110.0(2) . .
C25 N21 B1 125.3(2) . .
N22 N21 B1 122.78(18) . .
C23 N22 N21 105.1(2) . .
C23 N22 K1 109.38(16) . 2_667
N21 N22 K1 120.16(14) . 2_667
N22 C23 C24 111.9(2) . .
N22 C23 H23 124.0 . .
C24 C23 H23 124.0 . .
C25 C24 C23 104.6(2) . .
C25 C24 H24 127.7 . .
C23 C24 H24 127.7 . .
N21 C25 C24 108.3(2) . .
N21 C25 H25 125.9 . .
C24 C25 H25 125.9 . .
C35 N31 N32 110.4(2) . .
C35 N31 B1 128.9(2) . .
N32 N31 B1 119.56(19) . .
C33 N32 N31 105.0(2) . .
C33 N32 K1 130.89(19) . .
N31 N32 K1 124.08(14) . .
N32 C33 C34 112.0(2) . .
N32 C33 H33 124.0 . .
C34 C33 H33 124.0 . .
C35 C34 C33 104.4(2) . .
C35 C34 H34 127.8 . .
C33 C34 H34 127.8 . .
N31 C35 C34 108.2(3) . .
N31 C35 H35 125.9 . .
C34 C35 H35 125.9 . .
C45 N41 N42 110.02(19) . .
C45 N41 B1 125.3(2) . .
N42 N41 B1 124.4(2) . .
C45 N41 K1 84.60(14) . .
N42 N41 K1 79.10(12) . .
B1 N41 K1 109.20(13) . .
C43 N42 N41 105.6(2) . .
C43 N42 K1 113.15(16) . 2_667
N41 N42 K1 141.25(15) . 2_667
C43 N42 K1 84.04(15) . .
N41 N42 K1 76.04(12) . .
K1 N42 K1 106.33(7) 2_667 .
N42 C43 C44 111.3(2) . .
N42 C43 K1 72.20(14) . .
C44 C43 K1 82.23(16) . .
N42 C43 K1 46.08(13) . 2_667
C44 C43 K1 157.40(17) . 2_667
K1 C43 K1 88.18(6) . 2_667
N42 C43 H43 124.3 . .
C44 C43 H43 124.3 . .
K1 C43 H43 113.0 . .
K1 C43 H43 78.3 2_667 .
C45 C44 C43 104.2(2) . .
C45 C44 K1 73.28(15) . .
C43 C44 K1 73.90(15) . .
C45 C44 H44 127.9 . .
C43 C44 H44 127.9 . .
K1 C44 H44 117.4 . .
N41 C45 C44 108.9(2) . .
N41 C45 K1 71.27(13) . .
C44 C45 K1 83.26(16) . .
N41 C45 H45 125.6 . .
C44 C45 H45 125.6 . .
K1 C45 H45 112.1 . .
C55 O51 C52 101.0(7) . .
C55 O51 K1 124.8(6) . .
C52 O51 K1 116.7(7) . .
C53 C52 O51 100.7(7) . .
C53 C52 H52A 111.6 . .
O51 C52 H52A 111.6 . .
C53 C52 H52B 111.6 . .
O51 C52 H52B 111.6 . .
H52A C52 H52B 109.4 . .
C55 O51' C52' 99.0(7) . .
C55 O51' K1 124.1(5) . .
C52' O51' K1 112.8(6) . .
C53 C52' O51' 96.4(7) . .
C53 C52' H52C 112.5 . .
O51' C52' H52C 112.5 . .
C53 C52' H52D 112.5 . .
O51' C52' H52D 112.5 . .
H52C C52' H52D 110.0 . .
C52' C53 C54 100.6(5) . .
C52' C53 C52 36.9(4) . .
C54 C53 C52 107.2(4) . .
C52' C53 H53A 79.5 . .
C54 C53 H53A 110.3 . .
C52 C53 H53A 110.3 . .
C52' C53 H53B 142.0 . .
C54 C53 H53B 110.3 . .
C52 C53 H53B 110.3 . .
H53A C53 H53B 108.5 . .
C52' C53 H53C 111.6 . .
C54 C53 H53C 111.6 . .
C52 C53 H53C 75.7 . .
H53A C53 H53C 133.2 . .
H53B C53 H53C 36.3 . .
C52' C53 H53D 111.6 . .
C54 C53 H53D 111.6 . .
C52 C53 H53D 134.6 . .
H53A C53 H53D 33.6 . .
H53B C53 H53D 77.2 . .
H53C C53 H53D 109.4 . .
C55 C54 C53 105.6(4) . .
C55 C54 H54A 110.6 . .
C53 C54 H54A 110.6 . .
C55 C54 H54B 110.6 . .
C53 C54 H54B 110.6 . .
H54A C54 H54B 108.7 . .
O51' C55 O51 25.4(4) . .
O51' C55 C54 107.8(5) . .
O51 C55 C54 105.6(5) . .
O51' C55 H55A 129.3 . .
O51 C55 H55A 110.6 . .
C54 C55 H55A 110.6 . .
O51' C55 H55B 86.8 . .
O51 C55 H55B 110.6 . .
C54 C55 H55B 110.6 . .
H55A C55 H55B 108.7 . .
O51' C55 H55C 110.2 . .
O51 C55 H55C 88.1 . .
C54 C55 H55C 110.2 . .
H55A C55 H55C 24.3 . .
H55B C55 H55C 127.7 . .
O51' C55 H55D 110.2 . .
O51 C55 H55D 131.5 . .
C54 C55 H55D 110.2 . .
H55A C55 H55D 86.3 . .
H55B C55 H55D 25.2 . .
H55C C55 H55D 108.5 . .

loop_
_geom_bond_atom_site_label_1
_geom_bond_atom_site_label_2
_geom_bond_distance
_geom_bond_site_symmetry_2
K1 O51 2.674(10) .
K1 N42 2.738(2) 2_667
K1 O51' 2.768(9) .
K1 N22 2.912(2) 2_667
K1 N32 2.924(2) .
K1 O1 2.969(2) 1_545
K1 O3 3.009(2) 2_667
K1 N41 3.149(2) .
K1 N42 3.186(2) .
K1 C45 3.310(3) .
K1 C43 3.328(3) .
K1 C44 3.432(3) .
Mn1 C1 1.786(3) .
Mn1 C3 1.799(3) .
Mn1 C2 1.803(3) .
Mn1 C12 2.142(2) .
Mn1 C13 2.145(3) .
Mn1 C14 2.153(3) .
Mn1 C15 2.166(2) .
Mn1 C11 2.178(2) .
C1 O1 1.167(4) .
O1 K1 2.969(2) 1_565
C2 O2 1.156(4) .
C3 O3 1.155(3) .
O3 K1 3.009(2) 2_667
B1 N31 1.553(3) .
B1 N21 1.554(3) .
B1 N41 1.567(3) .
B1 C11 1.623(3) .
C11 C12 1.431(3) .
C11 C15 1.444(3) .
C12 C13 1.423(4) .
C12 H12 0.9500 .
C13 C14 1.433(4) .
C13 H13 0.9500 .
C14 C15 1.425(4) .
C14 H14 0.9500 .
C15 H15 0.9500 .
N21 C25 1.369(3) .
N21 N22 1.376(3) .
N22 C23 1.346(3) .
N22 K1 2.912(2) 2_667
C23 C24 1.396(4) .
C23 H23 0.9500 .
C24 C25 1.379(4) .
C24 H24 0.9500 .
C25 H25 0.9500 .
N31 C35 1.359(3) .
N31 N32 1.378(3) .
N32 C33 1.343(3) .
C33 C34 1.398(4) .
C33 H33 0.9500 .
C34 C35 1.385(4) .
C34 H34 0.9500 .
C35 H35 0.9500 .
N41 C45 1.359(3) .
N41 N42 1.364(3) .
N42 C43 1.348(3) .
N42 K1 2.738(2) 2_667
C43 C44 1.402(4) .
C43 K1 3.496(3) 2_667
C43 H43 0.9500 .
C44 C45 1.376(4) .
C44 H44 0.9500 .
C45 H45 0.9500 .
O51 C55 1.474(10) .
O51 C52 1.547(14) .
C52 C53 1.502(10) .
C52 H52A 0.9900 .
C52 H52B 0.9900 .
O51' C55 1.375(9) .
O51' C52' 1.639(15) .
C52' C53 1.441(9) .
C52' H52C 0.9900 .
C52' H52D 0.9900 .
C53 C54 1.489(7) .
C53 H53A 0.9900 .
C53 H53B 0.9900 .
C53 H53C 0.9900 .
C53 H53D 0.9900 .
C54 C55 1.475(6) .
C54 H54A 0.9900 .
C54 H54B 0.9900 .
C55 H55A 0.9900 .
C55 H55B 0.9900 .
C55 H55C 0.9900 .
C55 H55D 0.9900 .

loop_
_geom_torsion_atom_site_label_1
_geom_torsion_atom_site_label_2
_geom_torsion_atom_site_label_3
_geom_torsion_atom_site_label_4
_geom_torsion
_geom_torsion_site_symmetry_1
_geom_torsion_site_symmetry_4
C3 Mn1 C1 O1 115(48) . .
C2 Mn1 C1 O1 -154(48) . .
C12 Mn1 C1 O1 -64(48) . .
C13 Mn1 C1 O1 -46(48) . .
C14 Mn1 C1 O1 -8(48) . .
C15 Mn1 C1 O1 19(49) . .
C11 Mn1 C1 O1 -5(49) . .
Mn1 C1 O1 K1 164(48) . 1_565
C1 Mn1 C2 O2 79(8) . .
C3 Mn1 C2 O2 170(8) . .
C12 Mn1 C2 O2 -55(8) . .
C13 Mn1 C2 O2 -20(8) . .
C14 Mn1 C2 O2 -17(8) . .
C15 Mn1 C2 O2 -90(8) . .
C11 Mn1 C2 O2 -89(8) . .
C1 Mn1 C3 O3 40(6) . .
C2 Mn1 C3 O3 -52(6) . .
C12 Mn1 C3 O3 -141(6) . .
C13 Mn1 C3 O3 157(6) . .
C14 Mn1 C3 O3 133(6) . .
C15 Mn1 C3 O3 161(6) . .
C11 Mn1 C3 O3 -160(6) . .
Mn1 C3 O3 K1 132(6) . 2_667
N31 B1 C11 C12 60.3(3) . .
N21 B1 C11 C12 177.3(2) . .
N41 B1 C11 C12 -56.1(3) . .
N31 B1 C11 C15 -114.1(2) . .
N21 B1 C11 C15 3.0(3) . .
N41 B1 C11 C15 129.6(2) . .
N31 B1 C11 Mn1 152.01(17) . .
N21 B1 C11 Mn1 -90.9(2) . .
N41 B1 C11 Mn1 35.6(3) . .
C1 Mn1 C11 C12 -83.1(3) . .
C3 Mn1 C11 C12 158.96(16) . .
C2 Mn1 C11 C12 64.85(18) . .
C13 Mn1 C11 C12 -36.64(16) . .
C14 Mn1 C11 C12 -79.63(17) . .
C15 Mn1 C11 C12 -116.2(2) . .
C1 Mn1 C11 C15 33.1(4) . .
C3 Mn1 C11 C15 -84.88(16) . .
C2 Mn1 C11 C15 -178.99(16) . .
C12 Mn1 C11 C15 116.2(2) . .
C13 Mn1 C11 C15 79.52(17) . .
C14 Mn1 C11 C15 36.52(15) . .
C1 Mn1 C11 B1 156.0(3) . .
C3 Mn1 C11 B1 38.0(2) . .
C2 Mn1 C11 B1 -56.1(2) . .
C12 Mn1 C11 B1 -120.9(3) . .
C13 Mn1 C11 B1 -157.6(2) . .
C14 Mn1 C11 B1 159.4(2) . .
C15 Mn1 C11 B1 122.9(3) . .
C15 C11 C12 C13 -0.4(3) . .
B1 C11 C12 C13 -175.8(2) . .
Mn1 C11 C12 C13 60.75(17) . .
C15 C11 C12 Mn1 -61.16(15) . .
B1 C11 C12 Mn1 123.5(2) . .
C1 Mn1 C12 C13 27.9(2) . .
C3 Mn1 C12 C13 -149.85(18) . .
C2 Mn1 C12 C13 119.78(18) . .
C14 Mn1 C12 C13 -38.24(16) . .
C15 Mn1 C12 C13 -81.13(17) . .
C11 Mn1 C12 C13 -119.8(2) . .
C1 Mn1 C12 C11 147.75(17) . .
C3 Mn1 C12 C11 -30.0(2) . .
C2 Mn1 C12 C11 -120.39(16) . .
C13 Mn1 C12 C11 119.8(2) . .
C14 Mn1 C12 C11 81.59(16) . .
C15 Mn1 C12 C11 38.70(14) . .
C11 C12 C13 C14 0.1(3) . .
Mn1 C12 C13 C14 61.69(17) . .
C11 C12 C13 Mn1 -61.55(17) . .
C1 Mn1 C13 C12 -159.98(18) . .
C3 Mn1 C13 C12 84.5(4) . .
C2 Mn1 C13 C12 -65.40(18) . .
C14 Mn1 C13 C12 117.1(2) . .
C15 Mn1 C13 C12 79.53(16) . .
C11 Mn1 C13 C12 36.56(15) . .
C1 Mn1 C13 C14 82.92(18) . .
C3 Mn1 C13 C14 -32.6(4) . .
C2 Mn1 C13 C14 177.50(16) . .
C12 Mn1 C13 C14 -117.1(2) . .
C15 Mn1 C13 C14 -37.56(15) . .
C11 Mn1 C13 C14 -80.54(16) . .
C12 C13 C14 C15 0.2(3) . .
Mn1 C13 C14 C15 61.66(17) . .
C12 C13 C14 Mn1 -61.46(16) . .
C1 Mn1 C14 C15 141.86(19) . .
C3 Mn1 C14 C15 49.1(2) . .
C2 Mn1 C14 C15 -122.0(2) . .
C12 Mn1 C14 C15 -79.65(17) . .
C13 Mn1 C14 C15 -117.7(2) . .
C11 Mn1 C14 C15 -36.81(15) . .
C1 Mn1 C14 C13 -100.44(18) . .
C3 Mn1 C14 C13 166.84(15) . .
C2 Mn1 C14 C13 -4.3(3) . .
C12 Mn1 C14 C13 38.06(15) . .
C15 Mn1 C14 C13 117.7(2) . .
C11 Mn1 C14 C13 80.90(16) . .
C13 C14 C15 C11 -0.5(3) . .
Mn1 C14 C15 C11 60.56(16) . .
C13 C14 C15 Mn1 -61.01(17) . .
C12 C11 C15 C14 0.5(3) . .
B1 C11 C15 C14 175.8(2) . .
Mn1 C11 C15 C14 -60.07(17) . .
C12 C11 C15 Mn1 60.59(15) . .
B1 C11 C15 Mn1 -124.1(2) . .
C1 Mn1 C15 C14 -46.0(2) . .
C3 Mn1 C15 C14 -140.24(18) . .
C2 Mn1 C15 C14 121.4(2) . .
C12 Mn1 C15 C14 81.13(18) . .
C13 Mn1 C15 C14 37.97(17) . .
C11 Mn1 C15 C14 119.7(2) . .
C1 Mn1 C15 C11 -165.66(16) . .
C3 Mn1 C15 C11 100.08(16) . .
C2 Mn1 C15 C11 1.7(3) . .
C12 Mn1 C15 C11 -38.55(14) . .
C13 Mn1 C15 C11 -81.70(16) . .
C14 Mn1 C15 C11 -119.7(2) . .
N31 B1 N21 C25 16.3(3) . .
N41 B1 N21 C25 132.1(2) . .
C11 B1 N21 C25 -102.4(3) . .
N31 B1 N21 N22 179.07(19) . .
N41 B1 N21 N22 -65.2(3) . .
C11 B1 N21 N22 60.4(3) . .
C25 N21 N22 C23 -0.5(3) . .
B1 N21 N22 C23 -165.5(2) . .
C25 N21 N22 K1 -124.13(17) . 2_667
B1 N21 N22 K1 70.8(2) . 2_667
N21 N22 C23 C24 0.0(3) . .
K1 N22 C23 C24 130.3(2) 2_667 .
N22 C23 C24 C25 0.5(3) . .
N22 N21 C25 C24 0.8(3) . .
B1 N21 C25 C24 165.4(2) . .
C23 C24 C25 N21 -0.8(3) . .
N21 B1 N31 C35 -92.4(3) . .
N41 B1 N31 C35 147.0(2) . .
C11 B1 N31 C35 27.1(3) . .
N21 B1 N31 N32 73.9(3) . .
N41 B1 N31 N32 -46.8(3) . .
C11 B1 N31 N32 -166.6(2) . .
C35 N31 N32 C33 -0.5(3) . .
B1 N31 N32 C33 -169.2(2) . .
C35 N31 N32 K1 -178.81(16) . .
B1 N31 N32 K1 12.6(3) . .
O51 K1 N32 C33 -59.8(3) . .
N42 K1 N32 C33 119.8(2) 2_667 .
O51' K1 N32 C33 -48.0(3) . .
N22 K1 N32 C33 -141.7(3) 2_667 .
O1 K1 N32 C33 41.1(2) 1_545 .
O3 K1 N32 C33 28.3(3) 2_667 .
N41 K1 N32 C33 -164.9(3) . .
N42 K1 N32 C33 -174.1(2) . .
C45 K1 N32 C33 -136.7(3) . .
C43 K1 N32 C33 -155.1(2) . .
C44 K1 N32 C33 -133.9(2) . .
O51 K1 N32 N31 118.0(3) . .
N42 K1 N32 N31 -62.4(2) 2_667 .
O51' K1 N32 N31 129.8(3) . .
N22 K1 N32 N31 36.1(4) 2_667 .
O1 K1 N32 N31 -141.0(2) 1_545 .
O3 K1 N32 N31 -153.88(16) 2_667 .
N41 K1 N32 N31 12.94(16) . .
N42 K1 N32 N31 3.67(18) . .
C45 K1 N32 N31 41.13(17) . .
C43 K1 N32 N31 22.67(19) . .
C44 K1 N32 N31 43.91(18) . .
N31 N32 C33 C34 0.0(3) . .
K1 N32 C33 C34 178.14(19) . .
N32 C33 C34 C35 0.5(3) . .
N32 N31 C35 C34 0.8(3) . .
B1 N31 C35 C34 168.1(2) . .
C33 C34 C35 N31 -0.8(3) . .
N31 B1 N41 C45 -43.3(3) . .
N21 B1 N41 C45 -159.6(2) . .
C11 B1 N41 C45 75.3(3) . .
N31 B1 N41 N42 143.6(2) . .
N21 B1 N41 N42 27.3(3) . .
C11 B1 N41 N42 -97.8(2) . .
N31 B1 N41 K1 53.85(19) . .
N21 B1 N41 K1 -62.5(2) . .
C11 B1 N41 K1 172.41(14) . .
O51 K1 N41 C45 7.5(3) . .
N42 K1 N41 C45 -149.89(14) 2_667 .
O51' K1 N41 C45 19.8(3) . .
N22 K1 N41 C45 -82.99(14) 2_667 .
N32 K1 N41 C45 90.54(14) . .
O1 K1 N41 C45 118.64(15) 1_545 .
O3 K1 N41 C45 -145.1(3) 2_667 .
N42 K1 N41 C45 -111.61(19) . .
C43 K1 N41 C45 -73.88(15) . .
C44 K1 N41 C45 -35.54(14) . .
O51 K1 N41 N42 119.1(2) . .
N42 K1 N41 N42 -38.27(15) 2_667 .
O51' K1 N41 N42 131.4(3) . .
N22 K1 N41 N42 28.62(13) 2_667 .
N32 K1 N41 N42 -157.84(14) . .
O1 K1 N41 N42 -129.75(13) 1_545 .
O3 K1 N41 N42 -33.5(3) 2_667 .
C45 K1 N41 N42 111.61(19) . .
C43 K1 N41 N42 37.73(13) . .
C44 K1 N41 N42 76.07(14) . .
O51 K1 N41 B1 -118.1(3) . .
N42 K1 N41 B1 84.52(14) 2_667 .
O51' K1 N41 B1 -105.8(3) . .
N22 K1 N41 B1 151.42(14) 2_667 .
N32 K1 N41 B1 -35.05(14) . .
O1 K1 N41 B1 -6.95(17) 1_545 .
O3 K1 N41 B1 89.3(3) 2_667 .
N42 K1 N41 B1 122.8(2) . .
C45 K1 N41 B1 -125.6(2) . .
C43 K1 N41 B1 160.53(18) . .
C44 K1 N41 B1 -161.13(18) . .
C45 N41 N42 C43 0.5(3) . .
B1 N41 N42 C43 174.5(2) . .
K1 N41 N42 C43 -79.61(17) . .
C45 N41 N42 K1 178.90(19) . 2_667
B1 N41 N42 K1 -7.1(4) . 2_667
K1 N41 N42 K1 98.8(2) . 2_667
C45 N41 N42 K1 80.09(17) . .
B1 N41 N42 K1 -105.9(2) . .
O51 K1 N42 C43 39.0(3) . .
N42 K1 N42 C43 -112.42(16) 2_667 .
O51' K1 N42 C43 48.7(3) . .
N22 K1 N42 C43 -45.29(15) 2_667 .
N32 K1 N42 C43 126.34(15) . .
O1 K1 N42 C43 173.92(15) 1_545 .
O3 K1 N42 C43 -83.87(18) 2_667 .
N41 K1 N42 C43 107.7(2) . .
C45 K1 N42 C43 71.57(16) . .
C44 K1 N42 C43 34.71(15) . .
O51 K1 N42 N41 -68.7(3) . .
N42 K1 N42 N41 139.87(15) 2_667 .
O51' K1 N42 N41 -59.0(3) . .
N22 K1 N42 N41 -153.00(13) 2_667 .
N32 K1 N42 N41 18.63(12) . .
O1 K1 N42 N41 66.20(16) 1_545 .
O3 K1 N42 N41 168.41(12) 2_667 .
C45 K1 N42 N41 -36.15(12) . .
C43 K1 N42 N41 -107.7(2) . .
C44 K1 N42 N41 -73.00(14) . .
O51 K1 N42 K1 151.4(3) . 2_667
N42 K1 N42 K1 0.0 2_667 2_667
O51' K1 N42 K1 161.1(3) . 2_667
N22 K1 N42 K1 67.13(7) 2_667 2_667
N32 K1 N42 K1 -121.24(8) . 2_667
O1 K1 N42 K1 -73.67(11) 1_545 2_667
O3 K1 N42 K1 28.54(13) 2_667 2_667
N41 K1 N42 K1 -139.87(15) . 2_667
C45 K1 N42 K1 -176.02(12) . 2_667
C43 K1 N42 K1 112.41(16) . 2_667
C44 K1 N42 K1 147.13(12) . 2_667
N41 N42 C43 C44 -0.2(3) . .
K1 N42 C43 C44 -179.10(18) 2_667 .
K1 N42 C43 C44 -73.9(2) . .
N41 N42 C43 K1 73.68(15) . .
K1 N42 C43 K1 -105.24(11) 2_667 .
N41 N42 C43 K1 178.9(2) . 2_667
K1 N42 C43 K1 105.24(11) . 2_667
O51 K1 C43 N42 -144.8(3) . .
N42 K1 C43 N42 63.20(16) 2_667 .
O51' K1 C43 N42 -139.5(2) . .
N22 K1 C43 N42 131.18(16) 2_667 .
N32 K1 C43 N42 -52.65(15) . .
O1 K1 C43 N42 -11.3(3) 1_545 .
O3 K1 C43 N42 123.53(14) 2_667 .
N41 K1 C43 N42 -39.68(13) . .
C45 K1 C43 N42 -78.74(16) . .
C44 K1 C43 N42 -115.4(2) . .
O51 K1 C43 C44 -29.4(3) . .
N42 K1 C43 C44 178.63(16) 2_667 .
O51' K1 C43 C44 -24.1(2) . .
N22 K1 C43 C44 -113.39(16) 2_667 .
N32 K1 C43 C44 62.78(15) . .
O1 K1 C43 C44 104.2(2) 1_545 .
O3 K1 C43 C44 -121.04(15) 2_667 .
N41 K1 C43 C44 75.75(16) . .
N42 K1 C43 C44 115.4(2) . .
C45 K1 C43 C44 36.69(15) . .
O51 K1 C43 K1 171.1(2) . 2_667
N42 K1 C43 K1 19.14(6) 2_667 2_667
O51' K1 C43 K1 176.45(19) . 2_667
N22 K1 C43 K1 87.13(6) 2_667 2_667
N32 K1 C43 K1 -96.70(6) . 2_667
O1 K1 C43 K1 -55.3(2) 1_545 2_667
O3 K1 C43 K1 79.48(10) 2_667 2_667
N41 K1 C43 K1 -83.73(9) . 2_667
N42 K1 C43 K1 -44.05(13) . 2_667
C45 K1 C43 K1 -122.79(11) . 2_667
C44 K1 C43 K1 -159.49(17) . 2_667
N42 C43 C44 C45 -0.2(3) . .
K1 C43 C44 C45 -67.56(19) . .
K1 C43 C44 C45 -1.9(6) 2_667 .
N42 C43 C44 K1 67.38(19) . .
K1 C43 C44 K1 65.7(5) 2_667 .
O51 K1 C44 C45 -99.8(3) . .
N42 K1 C44 C45 109.24(16) 2_667 .
O51' K1 C44 C45 -92.3(3) . .
N22 K1 C44 C45 171.79(17) 2_667 .
N32 K1 C44 C45 -6.06(16) . .
O1 K1 C44 C45 -15.8(3) 1_545 .
O3 K1 C44 C45 -162.91(14) 2_667 .
N41 K1 C44 C45 36.65(14) . .
N42 K1 C44 C45 76.13(17) . .
C43 K1 C44 C45 110.7(2) . .
O51 K1 C44 C43 149.5(3) . .
N42 K1 C44 C43 -1.43(16) 2_667 .
O51' K1 C44 C43 157.0(2) . .
N22 K1 C44 C43 61.12(15) 2_667 .
N32 K1 C44 C43 -116.73(16) . .
O1 K1 C44 C43 -126.47(19) 1_545 .
O3 K1 C44 C43 86.42(18) 2_667 .
N41 K1 C44 C43 -74.02(16) . .
N42 K1 C44 C43 -34.54(14) . .
C45 K1 C44 C43 -110.7(2) . .
N42 N41 C45 C44 -0.6(3) . .
B1 N41 C45 C44 -174.5(2) . .
K1 N41 C45 C44 75.7(2) . .
N42 N41 C45 K1 -76.32(16) . .
B1 N41 C45 K1 109.8(2) . .
C43 C44 C45 N41 0.5(3) . .
K1 C44 C45 N41 -67.54(18) . .
C43 C44 C45 K1 68.01(19) . .
O51 K1 C45 N41 -172.6(3) . .
N42 K1 C45 N41 33.17(15) 2_667 .
O51' K1 C45 N41 -161.4(3) . .
N22 K1 C45 N41 104.21(13) 2_667 .
N32 K1 C45 N41 -74.38(14) . .
O1 K1 C45 N41 -76.98(16) 1_545 .
O3 K1 C45 N41 153.23(19) 2_667 .
N42 K1 C45 N41 37.34(12) . .
C43 K1 C45 N41 75.17(15) . .
C44 K1 C45 N41 112.6(2) . .
O51 K1 C45 C44 74.8(3) . .
N42 K1 C45 C44 -79.41(17) 2_667 .
O51' K1 C45 C44 86.0(3) . .
N22 K1 C45 C44 -8.37(17) 2_667 .
N32 K1 C45 C44 173.04(18) . .
O1 K1 C45 C44 170.44(16) 1_545 .
O3 K1 C45 C44 40.6(3) 2_667 .
N41 K1 C45 C44 -112.6(2) . .
N42 K1 C45 C44 -75.24(17) . .
C43 K1 C45 C44 -37.41(16) . .
N42 K1 O51 C55 -51.5(9) 2_667 .
O51' K1 O51 C55 64.9(14) . .
N22 K1 O51 C55 -67.8(6) 2_667 .
N32 K1 O51 C55 127.8(6) . .
O1 K1 O51 C55 59.1(7) 1_545 .
O3 K1 O51 C55 -1.9(6) 2_667 .
N41 K1 O51 C55 -176.3(6) . .
N42 K1 O51 C55 -152.6(6) . .
C45 K1 O51 C55 -173.2(7) . .
C43 K1 O51 C55 -137.8(6) . .
C44 K1 O51 C55 -149.7(7) . .
N42 K1 O51 C52 -179.1(5) 2_667 .
O51' K1 O51 C52 -62.6(17) . .
N22 K1 O51 C52 164.6(8) 2_667 .
N32 K1 O51 C52 0.2(8) . .
O1 K1 O51 C52 -68.4(8) 1_545 .
O3 K1 O51 C52 -129.5(8) 2_667 .
N41 K1 O51 C52 56.1(8) . .
N42 K1 O51 C52 79.8(8) . .
C45 K1 O51 C52 59.2(7) . .
C43 K1 O51 C52 94.6(8) . .
C44 K1 O51 C52 82.7(8) . .
C55 O51 C52 C53 42.6(10) . .
K1 O51 C52 C53 -178.9(4) . .
O51 K1 O51' C55 -74.5(16) . .
N42 K1 O51' C55 15.4(14) 2_667 .
N22 K1 O51' C55 -27.1(9) 2_667 .
N32 K1 O51' C55 168.6(9) . .
O1 K1 O51' C55 99.8(9) 1_545 .
O3 K1 O51' C55 37.6(8) 2_667 .
N41 K1 O51' C55 -139.2(8) . .
N42 K1 O51' C55 -116.8(8) . .
C45 K1 O51' C55 -131.3(9) . .
C43 K1 O51' C55 -98.3(8) . .
C44 K1 O51' C55 -107.8(9) . .
O51 K1 O51' C52' 44.9(16) . .
N42 K1 O51' C52' 134.8(5) 2_667 .
N22 K1 O51' C52' 92.2(7) 2_667 .
N32 K1 O51' C52' -72.0(7) . .
O1 K1 O51' C52' -140.8(8) 1_545 .
O3 K1 O51' C52' 156.9(8) 2_667 .
N41 K1 O51' C52' -19.9(8) . .
N42 K1 O51' C52' 2.6(9) . .
C45 K1 O51' C52' -11.9(7) . .
C43 K1 O51' C52' 21.1(8) . .
C44 K1 O51' C52' 11.5(7) . .
C55 O51' C52' C53 -52.3(10) . .
K1 O51' C52' C53 174.7(4) . .
O51' C52' C53 C54 49.5(8) . .
O51' C52' C53 C52 -55.0(8) . .
O51 C52 C53 C52' 55.9(8) . .
O51 C52 C53 C54 -29.0(10) . .
C52' C53 C54 C55 -33.1(7) . .
C52 C53 C54 C55 4.4(8) . .
C52' O51' C55 O51 -56.8(16) . .
K1 O51' C55 O51 68.8(16) . .
C52' O51' C55 C54 32.3(10) . .
K1 O51' C55 C54 157.9(6) . .
C52 O51 C55 O51' 57.1(16) . .
K1 O51 C55 O51' -76.7(16) . .
C52 O51 C55 C54 -41.5(9) . .
K1 O51 C55 C54 -175.3(5) . .
C53 C54 C55 O51' -2.7(8) . .
C53 C54 C55 O51 23.8(7) . .
